data_7710589
loop_
_publ_author_name
'WU, Jiabing'
'Huang, Rui-Kang'
'Takahashi, Kiyonori'
'Nakamura, Takayoshi'

_publ_section_title
;
 Solvent Dependence of Crystal Structure and Dielectric Relaxation in
 Ferromagnetic [MnCr(oxalate)3]&#x2212; Salt
;
_journal_name_full 'Dalton Transactions'
_journal_paper_doi 10.1039/D2DT01615J
_journal_year 2022
_chemical_formula_moiety '0.5(C12 Cr2 Mn2 O24), C12 H24 O6, C5 H12 N O2'
_chemical_formula_sum 'C23 H36 Cr Mn N O20'
_chemical_formula_weight 753.47
_space_group_crystal_system monoclinic
_space_group_IT_number 5
_space_group_name_Hall 'C 2y'
_space_group_name_H-M_alt 'C 1 2 1'
_atom_sites_solution_hydrogens geom
_audit_creation_date 2022-05-18
_audit_creation_method
;
Olex2 1.2
(compiled 2018.05.29 svn.r3508 for OlexSys, GUI svn.r5506)
;
_audit_update_record
;
2022-05-18 deposited with the CCDC.	2022-06-22 downloaded from the CCDC.
;
_cell_angle_alpha 90
_cell_angle_beta 98.318(7)
_cell_angle_gamma 90
_cell_formula_units_Z 2
_cell_length_a 8.9417(6)
_cell_length_b 17.0164(8)
_cell_length_c 10.4599(9)
_cell_measurement_reflns_used 3906
_cell_measurement_temperature 93.2(3)
_cell_measurement_theta_max 30.7870
_cell_measurement_theta_min 2.3710
_cell_volume 1574.79(19)
_computing_cell_refinement
;
CrystalClear-SM Expert 2.0 r7 (Rigaku, 2011)
;
_computing_data_collection
;
CrystalClear-SM Expert 2.0 r7 (Rigaku, 2011)
;
_computing_data_reduction
;
CrystalClear-SM Expert 2.0 r7 (Rigaku, 2011)
;
_computing_molecular_graphics 'Olex2 (Dolomanov et al., 2009)'
_computing_publication_material 'Olex2 (Dolomanov et al., 2009)'
_computing_structure_refinement 'ShelXL (Sheldrick, 2015)'
_computing_structure_solution 'SHELXT 2018/2 (Sheldrick, 2018)'
_diffrn_ambient_temperature 93.15
_diffrn_detector_area_resol_mean 28.5714
_diffrn_detector_type 'Rigaku Saturn724+'
_diffrn_measured_fraction_theta_full 0.998
_diffrn_measured_fraction_theta_max 0.853
_diffrn_measurement_details
;
List of Runs (angles in degrees, time in seconds):

  # Type    Start    End  Width  t~exp~   \w     \q     \k     \f   Frames
#--------------------------------------------------------------------------
  1  \w     -7.00  73.00   0.50   10.35    --    5.13  41.00 -18.00  160
  2  \w    -65.00 -17.00   0.50   10.35    --    5.13 -41.00-171.00   96
  3  \w    -10.00  26.00   0.50   10.35    --   -4.97 -99.00-120.00   72
  4  \w    -15.00  22.00   0.50   10.35    --   -4.97 -99.00-180.00   74
  5  \w    -66.00   6.00   0.50   10.35    --   -4.97 -37.00  90.00  144
  6  \w    -10.00  29.00   0.50   10.35    --    5.13 -99.00 150.00   78
  7  \w    -18.00  30.00   0.50   10.35    --    5.13 -99.00  60.00   96
  8  \w    -18.00  39.00   0.50   10.35    --    5.13 -99.00-150.00  114
;
_diffrn_measurement_device 'AFC12 (Right): Kappa 3 circle'
_diffrn_measurement_device_type 'Rigaku Saturn724+ (2x2 bin mode)'
_diffrn_measurement_method 'profile data from \w-scans'
_diffrn_measurement_specimen_support 'Mitegen 50um'
_diffrn_radiation_type MoK\a
_diffrn_radiation_wavelength 0.71073
_diffrn_reflns_av_R_equivalents 0.0453
_diffrn_reflns_av_unetI/netI 0.0556
_diffrn_reflns_Laue_measured_fraction_full 0.998
_diffrn_reflns_Laue_measured_fraction_max 0.853
_diffrn_reflns_limit_h_max 10
_diffrn_reflns_limit_h_min -12
_diffrn_reflns_limit_k_max 23
_diffrn_reflns_limit_k_min -23
_diffrn_reflns_limit_l_max 14
_diffrn_reflns_limit_l_min -13
_diffrn_reflns_number 10250
_diffrn_reflns_point_group_measured_fraction_full 0.999
_diffrn_reflns_point_group_measured_fraction_max 0.854
_diffrn_reflns_theta_full 25.242
_diffrn_reflns_theta_max 30.751
_diffrn_reflns_theta_min 2.394
_exptl_absorpt_coefficient_mu 0.833
_exptl_absorpt_correction_T_max 1.00000
_exptl_absorpt_correction_T_min 0.34461
_exptl_absorpt_correction_type multi-scan
_exptl_absorpt_process_details
;
CrysAlisPro 1.171.41.105a (Rigaku Oxford Diffraction, 2021)
Empirical absorption correction using spherical harmonics,
implemented in SCALE3 ABSPACK scaling algorithm.
;
_exptl_crystal_colour 'metallic dark violet'
_exptl_crystal_colour_lustre metallic
_exptl_crystal_colour_modifier dark
_exptl_crystal_colour_primary violet
_exptl_crystal_density_diffrn 1.589
_exptl_crystal_description block
_exptl_crystal_F_000 780
_exptl_crystal_preparation 'Magnetic properties'
_exptl_crystal_size_max 0.1
_exptl_crystal_size_mid 0.1
_exptl_crystal_size_min 0.05
_refine_diff_density_max 1.503
_refine_diff_density_min -0.379
_refine_diff_density_rms 0.118
_refine_ls_abs_structure_details
;
 Refined as an inversion twin.
;
_refine_ls_abs_structure_Flack 0.52(7)
_refine_ls_extinction_method none
_refine_ls_goodness_of_fit_ref 1.028
_refine_ls_hydrogen_treatment constr
_refine_ls_matrix_type full
_refine_ls_number_parameters 328
_refine_ls_number_reflns 3915
_refine_ls_number_restraints 200
_refine_ls_restrained_S_all 1.053
_refine_ls_R_factor_all 0.1017
_refine_ls_R_factor_gt 0.0779
_refine_ls_shift/su_max 0.000
_refine_ls_shift/su_mean 0.000
_refine_ls_structure_factor_coef Fsqd
_refine_ls_weighting_details 'w=1/[\s^2^(Fo^2^)+(0.1154P)^2^+4.0225P] where P=(Fo^2^+2Fc^2^)/3'
_refine_ls_weighting_scheme calc
_refine_ls_wR_factor_gt 0.1908
_refine_ls_wR_factor_ref 0.2044
_reflns_Friedel_coverage 0.941
_reflns_Friedel_fraction_full 0.999
_reflns_Friedel_fraction_max 0.854
_reflns_number_gt 2998
_reflns_number_total 3915
_reflns_threshold_expression 'I > 2\s(I)'
_cod_data_source_file d2dt01615j2.cif
_cod_data_source_block valeric_18c6
_cod_database_code 7710589
_shelx_shelxl_version_number 2014/7
_shelx_space_group_comment
;
The symmetry employed for this shelxl refinement is uniquely defined
by the following loop, which should always be used as a source of
symmetry information in preference to the above space-group names.
They are only intended as comments.
;
_olex2_refinement_description
;
1. Twinned data refinement
 Scales: 0.48(7)
 0.52(7)
2. Fixed Uiso
 At 1.2 times of:
  All C(H,H) groups, All N(H,H,H) groups
 At 1.5 times of:
  All O(H) groups
3. Restrained distances
 C16-C15 = C18-C17 = C19-C20 = C10-C9 = C11-C12 = C13-C14
 1.48 with sigma of 0.02
 C10-C11 = C14-C15 = C20-C9 = C16-C17 = C12-C13 = C18-C19
 2.6 with sigma of 0.06
 C19-O3 = O5-C14 = O3-C10 = C13-O6 = C11-O5 = O8-C20 = O6-C16 = C15-O7 = C9-O4
 = O4-C12 = O7-C18 = C17-O8
 2.5 with sigma of 0.06
 O3-C9 = O3-C20 = O8-C19 = O8-C18 = O7-C17 = O7-C16 = O6-C15 = O6-C14 = O5-C13
 = O5-C12 = O4-C10 = O4-C11
 1.4 with sigma of 0.02
 C2-C1 = C3-C2 = C4-C3 = C5-C4
 1.5 with sigma of 0.02
 O2-C5 = O1-C5
 1.2 with sigma of 0.02
4. Restrained planarity
 C4, C5, O1, O2
 with sigma of 0.1
5. Uiso/Uaniso restraints and constraints
O3 \\sim C15 \\sim O6 \\sim C16 \\sim C14 \\sim O7 \\sim C13 \\sim C17 \\sim O5
\\sim C18 \\sim C12 \\sim O8 \\sim C11 \\sim C19 \\sim O4 \\sim C20 \\sim C10
\\sim C9: within 1.7A with sigma of 0.01 and sigma for terminal atoms of 0.02
C5 \\sim C1 \\sim N1 \\sim C2 \\sim C3 \\sim C4 \\sim O2 \\sim O1: within 1.7A
with sigma of 0.01 and sigma for terminal atoms of 0.02
C8 \\sim C7: within 1.7A with sigma of 0.01 and sigma for terminal atoms of 0.02
6. Others
 Fixed Sof: C15(0.5) H15A(0.5) H15B(0.5) O6(0.5) O7(0.5) C1(0.5) H1A(0.5)
 H1B(0.5) C17(0.5) H17A(0.5) H17B(0.5) N1(0.5) H1C(0.5) H1D(0.5) H1E(0.5)
 O8(0.5) C14(0.5) H14A(0.5) H14B(0.5) C16(0.5) H16A(0.5) H16B(0.5) C18(0.5)
 H18A(0.5) H18B(0.5) C19(0.5) H19A(0.5) H19B(0.5) O5(0.5) C9(0.5) H9A(0.5)
 H9B(0.5) O3(0.5) C10(0.5) H10A(0.5) H10B(0.5) C20(0.5) H20A(0.5) H20B(0.5)
 O4(0.5) C11(0.5) H11A(0.5) H11B(0.5) C12(0.5) H12A(0.5) H12B(0.5) C13(0.5)
 H13A(0.5) H13B(0.5) C2(0.5) H2A(0.5) H2B(0.5) C3(0.5) H3A(0.5) H3B(0.5)
 C4(0.5) H4A(0.5) H4B(0.5) O2(0.5) H2(0.5) C5(0.5) O1(0.5)
7.a Secondary CH2 refined with riding coordinates:
 C15(H15A,H15B), C1(H1A,H1B), C17(H17A,H17B), C14(H14A,H14B), C16(H16A,H16B),
 C18(H18A,H18B), C19(H19A,H19B), C9(H9A,H9B), C10(H10A,H10B), C20(H20A,H20B),
 C11(H11A,H11B), C12(H12A,H12B), C13(H13A,H13B), C2(H2A,H2B), C3(H3A,H3B),
 C4(H4A,H4B)
7.b Tetrahedral OH refined with riding coordinates:
 O2(H2)
7.c Idealised Me refined as rotating group:
 N1(H1C,H1D,H1E)
;
_olex2_submission_special_instructions 'No special instructions were received'
_oxdiff_exptl_absorpt_empirical_details
;
Empirical correction (ABSPACK) includes:
- Absorption correction using spherical harmonics
- Frame scaling
;

loop_
_space_group_symop_operation_xyz
'x, y, z'
'-x, y, -z'
'x+1/2, y+1/2, z'
'-x+1/2, y+1/2, -z'

loop_
_atom_site_label
_atom_site_type_symbol
_atom_site_fract_x
_atom_site_fract_y
_atom_site_fract_z
_atom_site_U_iso_or_equiv
_atom_site_adp_type
_atom_site_occupancy
_atom_site_site_symmetry_order
_atom_site_calc_flag
_atom_site_refinement_flags_posn
_atom_site_refinement_flags_adp
_atom_site_refinement_flags_occupancy
_atom_site_disorder_assembly
_atom_site_disorder_group
Cr1 Cr 1.0000 0.28562(8) 1.0000 0.0324(5) Uani 1 2 d S T P . .
Mn1 Mn 1.0000 0.60421(9) 1.0000 0.0419(7) Uani 1 2 d S T P . .
O13 O 0.5758(10) 0.7021(4) 0.8882(11) 0.047(2) Uani 1 1 d . . . . .
O10 O 0.9422(10) 0.5046(4) 1.1134(10) 0.046(2) Uani 1 1 d . . . . .
O14 O 0.7109(8) 0.7760(4) 1.1024(7) 0.0393(17) Uani 1 1 d . . . . .
C7 C 0.7097(12) 0.6759(5) 0.9394(11) 0.038(2) Uani 1 1 d . U . . .
C6 C 0.9675(7) 0.4413(7) 1.0657(7) 0.0378(15) Uani 1 1 d . . . . .
O11 O 0.7777(10) 0.6216(3) 0.8982(10) 0.046(2) Uani 1 1 d . . . . .
C15 C 0.357(3) 0.5560(12) 0.754(3) 0.055(5) Uani 0.5 1 d D U . A -1
H15A H 0.2481 0.5540 0.7183 0.065 Uiso 0.5 1 calc R . . A -1
H15B H 0.3736 0.5993 0.8173 0.065 Uiso 0.5 1 calc R . . A -1
O12 O 0.9061(9) 0.6944(4) 1.1112(8) 0.0382(18) Uani 1 1 d . . . . .
O9 O 0.9422(10) 0.3736(4) 1.1086(9) 0.0383(19) Uani 1 1 d . . . . .
O6 O 0.446(2) 0.5672(8) 0.652(2) 0.056(4) Uani 0.5 1 d D U . A -1
C8 C 0.7847(12) 0.7188(6) 1.0627(10) 0.036(2) Uani 1 1 d . U . . .
O7 O 0.359(2) 0.4181(8) 0.7274(19) 0.050(3) Uani 0.5 1 d D U . A -1
C1 C 0.268(2) 0.4791(17) 0.330(3) 0.055(5) Uani 0.5 1 d D U . B -1
H1A H 0.3063 0.5257 0.2883 0.066 Uiso 0.5 1 calc R . . B -1
H1B H 0.2428 0.4369 0.2658 0.066 Uiso 0.5 1 calc R . . B -1
C17 C 0.404(4) 0.3411(12) 0.776(3) 0.058(5) Uani 0.5 1 d D U . A -1
H17A H 0.3672 0.3316 0.8598 0.069 Uiso 0.5 1 calc R . . A -1
H17B H 0.5156 0.3359 0.7895 0.069 Uiso 0.5 1 calc R . . A -1
N1 N 0.3887(13) 0.4490(14) 0.4563(12) 0.042(3) Uani 0.5 1 d . U . B -1
H1C H 0.4842 0.4632 0.4456 0.051 Uiso 0.5 1 calc GR . . B -1
H1D H 0.3834 0.3957 0.4629 0.051 Uiso 0.5 1 calc GR . . B -1
H1E H 0.3645 0.4714 0.5296 0.051 Uiso 0.5 1 calc GR . . B -1
O8 O 0.3791(18) 0.2885(11) 0.5600(15) 0.064(3) Uani 0.5 1 d D U . A -1
C14 C 0.416(3) 0.6441(12) 0.603(2) 0.059(5) Uani 0.5 1 d D U . A -1
H14A H 0.4638 0.6825 0.6668 0.070 Uiso 0.5 1 calc R . . A -1
H14B H 0.3052 0.6530 0.5924 0.070 Uiso 0.5 1 calc R . . A -1
C16 C 0.407(3) 0.4803(10) 0.814(2) 0.052(4) Uani 0.5 1 d D U . A -1
H16A H 0.5189 0.4798 0.8359 0.062 Uiso 0.5 1 calc R . . A -1
H16B H 0.3638 0.4733 0.8955 0.062 Uiso 0.5 1 calc R . . A -1
C18 C 0.335(3) 0.2850(13) 0.6773(19) 0.061(4) Uani 0.5 1 d D U . A -1
H18A H 0.3551 0.2312 0.7115 0.073 Uiso 0.5 1 calc R . . A -1
H18B H 0.2239 0.2928 0.6661 0.073 Uiso 0.5 1 calc R . . A -1
C19 C 0.515(3) 0.2488(15) 0.544(2) 0.067(5) Uani 0.5 1 d D U . A -1
H19A H 0.5032 0.1925 0.5639 0.080 Uiso 0.5 1 calc R . . A -1
H19B H 0.5975 0.2697 0.6092 0.080 Uiso 0.5 1 calc R . . A -1
O5 O 0.5128(17) 0.5992(9) 0.4154(15) 0.056(3) Uani 0.5 1 d D U . A -1
C9 C 0.633(3) 0.3357(16) 0.241(3) 0.057(5) Uani 0.5 1 d D U . A -1
H9A H 0.5996 0.2956 0.1742 0.068 Uiso 0.5 1 calc R . . A -1
H9B H 0.7440 0.3306 0.2653 0.068 Uiso 0.5 1 calc R . . A -1
O3 O 0.561(2) 0.3239(11) 0.3483(19) 0.064(4) Uani 0.5 1 d D U . A -1
C10 C 0.596(2) 0.4162(11) 0.187(2) 0.045(4) Uani 0.5 1 d D U . A -1
H10A H 0.6533 0.4262 0.1145 0.053 Uiso 0.5 1 calc R . . A -1
H10B H 0.4868 0.4189 0.1530 0.053 Uiso 0.5 1 calc R . . A -1
C20 C 0.563(4) 0.2552(16) 0.416(2) 0.065(5) Uani 0.5 1 d D U . A -1
H20A H 0.6684 0.2354 0.4248 0.078 Uiso 0.5 1 calc R . . A -1
H20B H 0.5006 0.2174 0.3591 0.078 Uiso 0.5 1 calc R . . A -1
O4 O 0.6317(17) 0.4751(9) 0.2829(13) 0.042(3) Uani 0.5 1 d D U . A -1
C11 C 0.606(4) 0.5505(14) 0.229(2) 0.048(5) Uani 0.5 1 d D U . A -1
H11A H 0.5017 0.5531 0.1816 0.057 Uiso 0.5 1 calc R . . A -1
H11B H 0.6770 0.5601 0.1667 0.057 Uiso 0.5 1 calc R . . A -1
C12 C 0.625(3) 0.6139(14) 0.331(2) 0.055(4) Uani 0.5 1 d D U . A -1
H12A H 0.7283 0.6116 0.3813 0.067 Uiso 0.5 1 calc R . . A -1
H12B H 0.6102 0.6665 0.2912 0.067 Uiso 0.5 1 calc R . . A -1
C13 C 0.467(3) 0.6596(11) 0.481(2) 0.063(5) Uani 0.5 1 d D U . A -1
H13A H 0.3836 0.6861 0.4240 0.075 Uiso 0.5 1 calc R . . A -1
H13B H 0.5515 0.6976 0.4965 0.075 Uiso 0.5 1 calc R . . A -1
C2 C 0.135(3) 0.4995(16) 0.402(3) 0.072(5) Uani 0.5 1 d D U . B -1
H2A H 0.1732 0.5444 0.4576 0.087 Uiso 0.5 1 calc R . . B -1
H2B H 0.0593 0.5224 0.3337 0.087 Uiso 0.5 1 calc R . . B -1
C3 C 0.041(2) 0.456(2) 0.483(2) 0.073(5) Uani 0.5 1 d D U . B -1
H3A H 0.1216 0.4358 0.5499 0.088 Uiso 0.5 1 calc R . . B -1
H3B H 0.0133 0.4103 0.4263 0.088 Uiso 0.5 1 calc R . . B -1
C4 C -0.089(2) 0.457(2) 0.558(2) 0.069(5) Uani 0.5 1 d D U . B -1
H4A H -0.0546 0.4885 0.6360 0.082 Uiso 0.5 1 calc R . . B -1
H4B H -0.1686 0.4879 0.5054 0.082 Uiso 0.5 1 calc R . . B -1
O2 O -0.270(3) 0.4215(19) 0.647(2) 0.103(8) Uani 0.5 1 d D U . B -1
H2 H -0.3501 0.3965 0.6235 0.155 Uiso 0.5 1 calc R . . B -1
C5 C -0.166(3) 0.3895(15) 0.603(3) 0.090(6) Uani 0.5 1 d D U . B -1
O1 O -0.129(2) 0.3215(11) 0.6068(17) 0.075(4) Uani 0.5 1 d D U . B -1

loop_
_atom_site_aniso_label
_atom_site_aniso_U_11
_atom_site_aniso_U_22
_atom_site_aniso_U_33
_atom_site_aniso_U_23
_atom_site_aniso_U_13
_atom_site_aniso_U_12
Cr1 0.0336(11) 0.0238(8) 0.0440(13) 0.000 0.0198(10) 0.000
Mn1 0.0349(12) 0.0282(9) 0.0681(18) 0.000 0.0260(11) 0.000
O13 0.043(4) 0.030(3) 0.076(6) 0.001(4) 0.029(4) 0.000(3)
O10 0.036(4) 0.039(4) 0.065(6) 0.002(3) 0.020(4) 0.004(3)
O14 0.040(4) 0.041(4) 0.040(4) -0.011(3) 0.017(3) -0.007(3)
C7 0.046(5) 0.023(4) 0.051(5) -0.003(4) 0.030(4) -0.004(4)
C6 0.028(3) 0.039(4) 0.051(4) -0.012(6) 0.020(3) -0.003(5)
O11 0.050(5) 0.019(3) 0.076(6) -0.008(3) 0.032(4) 0.002(2)
C15 0.059(11) 0.016(7) 0.093(12) -0.009(8) 0.023(9) -0.007(7)
O12 0.041(4) 0.041(4) 0.031(4) -0.002(3) 0.002(3) -0.004(3)
O9 0.039(4) 0.042(4) 0.040(4) 0.005(3) 0.025(3) 0.002(3)
O6 0.065(8) 0.018(5) 0.094(10) 0.012(6) 0.034(8) 0.018(6)
C8 0.036(5) 0.040(4) 0.033(5) 0.006(4) 0.005(4) -0.010(4)
O7 0.060(8) 0.023(5) 0.068(10) 0.004(6) 0.017(7) -0.009(5)
C1 0.043(9) 0.053(9) 0.072(12) -0.027(9) 0.013(9) 0.004(8)
C17 0.060(10) 0.045(9) 0.073(11) 0.020(8) 0.027(9) -0.011(8)
N1 0.045(6) 0.041(6) 0.046(6) 0.011(9) 0.023(5) -0.007(8)
O8 0.059(8) 0.069(8) 0.069(8) 0.019(8) 0.024(7) 0.009(7)
C14 0.069(10) 0.027(7) 0.080(11) 0.013(8) 0.012(9) 0.014(7)
C16 0.056(9) 0.025(8) 0.079(12) -0.010(8) 0.024(9) -0.004(7)
C18 0.068(9) 0.049(8) 0.067(9) 0.026(8) 0.012(8) 0.000(8)
C19 0.061(10) 0.075(10) 0.064(10) 0.036(8) 0.011(9) -0.004(9)
O5 0.065(8) 0.049(6) 0.059(8) 0.003(6) 0.021(6) -0.011(7)
C9 0.045(10) 0.080(11) 0.052(10) -0.003(9) 0.029(8) -0.005(9)
O3 0.057(8) 0.076(9) 0.065(9) 0.007(8) 0.030(8) -0.019(7)
C10 0.036(7) 0.068(11) 0.031(8) -0.007(8) 0.009(6) 0.000(7)
C20 0.070(11) 0.077(10) 0.050(10) 0.011(9) 0.015(9) -0.027(9)
O4 0.040(6) 0.061(9) 0.025(6) -0.002(6) 0.000(5) 0.012(6)
C11 0.047(10) 0.055(10) 0.041(9) 0.008(8) 0.007(8) 0.008(8)
C12 0.061(9) 0.052(9) 0.052(9) 0.000(8) 0.002(8) -0.002(8)
C13 0.071(11) 0.042(7) 0.077(11) 0.017(8) 0.018(9) -0.002(7)
C2 0.055(10) 0.079(10) 0.076(11) -0.022(10) -0.014(9) -0.002(8)
C3 0.038(10) 0.108(11) 0.071(12) -0.007(11) 0.001(8) -0.011(9)
C4 0.038(10) 0.109(12) 0.060(11) -0.014(11) 0.010(7) -0.007(10)
O2 0.107(16) 0.130(19) 0.073(13) 0.002(13) 0.013(11) 0.009(14)
C5 0.080(12) 0.109(13) 0.079(12) -0.013(12) -0.001(10) 0.008(11)
O1 0.077(11) 0.076(10) 0.077(10) -0.007(8) 0.029(9) -0.021(8)

loop_
_atom_type_symbol
_atom_type_description
_atom_type_scat_dispersion_real
_atom_type_scat_dispersion_imag
_atom_type_scat_source
C C 0.0033 0.0016 'International Tables Vol C Tables 4.2.6.8 and 6.1.1.4'
H H 0.0000 0.0000 'International Tables Vol C Tables 4.2.6.8 and 6.1.1.4'
Cr Cr 0.3209 0.6236 'International Tables Vol C Tables 4.2.6.8 and 6.1.1.4'
Mn Mn 0.3368 0.7283 'International Tables Vol C Tables 4.2.6.8 and 6.1.1.4'
N N 0.0061 0.0033 'International Tables Vol C Tables 4.2.6.8 and 6.1.1.4'
O O 0.0106 0.0060 'International Tables Vol C Tables 4.2.6.8 and 6.1.1.4'

loop_
_geom_angle_atom_site_label_1
_geom_angle_atom_site_label_2
_geom_angle_atom_site_label_3
_geom_angle
_geom_angle_site_symmetry_1
_geom_angle_site_symmetry_3
_geom_angle_publ_flag
O13 Cr1 O13 90.5(5) 3_545 4_647 ?
O13 Cr1 O14 83.4(3) 4_647 4_647 ?
O13 Cr1 O14 83.4(3) 3_545 3_545 ?
O13 Cr1 O14 90.1(4) 4_647 3_545 ?
O13 Cr1 O14 90.1(4) 3_545 4_647 ?
O14 Cr1 O14 170.8(4) 4_647 3_545 ?
O9 Cr1 O13 174.8(4) . 3_545 ?
O9 Cr1 O13 174.8(4) 2_757 4_647 ?
O9 Cr1 O13 93.6(3) 2_757 3_545 ?
O9 Cr1 O13 93.6(3) . 4_647 ?
O9 Cr1 O14 93.6(3) . 4_647 ?
O9 Cr1 O14 93.3(3) . 3_545 ?
O9 Cr1 O14 93.3(3) 2_757 4_647 ?
O9 Cr1 O14 93.6(3) 2_757 3_545 ?
O9 Cr1 O9 82.6(4) . 2_757 ?
O10 Mn1 O10 77.6(5) 2_757 . ?
O11 Mn1 O10 95.9(3) . . ?
O11 Mn1 O10 96.5(3) . 2_757 ?
O11 Mn1 O10 95.9(3) 2_757 2_757 ?
O11 Mn1 O10 96.5(3) 2_757 . ?
O11 Mn1 O11 164.0(3) 2_757 . ?
O11 Mn1 O12 92.2(3) 2_757 . ?
O11 Mn1 O12 76.4(3) 2_757 2_757 ?
O11 Mn1 O12 76.4(3) . . ?
O11 Mn1 O12 92.2(3) . 2_757 ?
O12 Mn1 O10 170.6(3) 2_757 . ?
O12 Mn1 O10 170.6(3) . 2_757 ?
O12 Mn1 O10 96.8(3) . . ?
O12 Mn1 O10 96.8(3) 2_757 2_757 ?
O12 Mn1 O12 89.8(4) 2_757 . ?
C7 O13 Cr1 111.3(8) . 3_455 ?
C6 O10 Mn1 113.0(7) . . ?
C8 O14 Cr1 111.9(7) . 3_455 ?
O13 C7 C8 116.0(7) . . ?
O11 C7 O13 125.7(12) . . ?
O11 C7 C8 118.3(9) . . ?
O10 C6 C6 118.2(6) . 2_757 ?
O10 C6 O9 127.1(6) . . ?
O9 C6 C6 114.7(5) . 2_757 ?
C7 O11 Mn1 113.9(9) . . ?
O6 C15 C16 105.5(19) . . ?
C8 O12 Mn1 114.5(8) . . ?
C6 O9 Cr1 114.0(6) . . ?
C14 O6 C15 107.2(16) . . ?
O14 C8 C7 116.6(7) . . ?
O12 C8 O14 127.0(11) . . ?
O12 C8 C7 116.4(9) . . ?
C16 O7 C17 114.0(19) . . ?
C2 C1 N1 98.2(19) . . ?
O7 C17 C18 106(2) . . ?
C18 O8 C19 117.0(17) . . ?
O6 C14 C13 115.1(18) . . ?
O7 C16 C15 109(2) . . ?
O8 C18 C17 117(2) . . ?
O8 C19 C20 116(2) . . ?
C13 O5 C12 118.0(18) . . ?
O3 C9 C10 109(2) . . ?
C20 O3 C9 125(2) . . ?
O4 C10 C9 111(2) . . ?
O3 C20 C19 123(2) . . ?
C11 O4 C10 110.7(17) . . ?
O4 C11 C12 111.8(19) . . ?
O5 C12 C11 107(2) . . ?
O5 C13 C14 118.2(17) . . ?
C3 C2 C1 135(2) . . ?
C2 C3 C4 148(3) . . ?
C5 C4 C3 128(3) . . ?
O2 C5 C4 101(2) . . ?
O1 C5 C4 129(3) . . ?
O1 C5 O2 130(3) . . ?

loop_
_geom_bond_atom_site_label_1
_geom_bond_atom_site_label_2
_geom_bond_distance
_geom_bond_site_symmetry_2
_geom_bond_publ_flag
Cr1 O13 2.018(9) 3_545 ?
Cr1 O13 2.018(9) 4_647 ?
Cr1 O14 2.036(7) 3_545 ?
Cr1 O14 2.036(7) 4_647 ?
Cr1 O9 1.991(8) 2_757 ?
Cr1 O9 1.991(8) . ?
Mn1 O10 2.174(9) 2_757 ?
Mn1 O10 2.174(9) . ?
Mn1 O11 2.136(10) . ?
Mn1 O11 2.136(10) 2_757 ?
Mn1 O12 2.167(8) 2_757 ?
Mn1 O12 2.167(8) . ?
O13 Cr1 2.018(9) 3_455 ?
O13 C7 1.317(15) . ?
O10 C6 1.223(13) . ?
O14 Cr1 2.036(7) 3_455 ?
O14 C8 1.278(13) . ?
C7 O11 1.219(12) . ?
C7 C8 1.547(10) . ?
C6 C6 1.567(12) 2_757 ?
C6 O9 1.269(13) . ?
C15 O6 1.43(2) . ?
C15 C16 1.48(2) . ?
O12 C8 1.204(13) . ?
O6 C14 1.420(16) . ?
O7 C17 1.44(2) . ?
O7 C16 1.42(2) . ?
C1 N1 1.66(3) . ?
C1 C2 1.54(2) . ?
C17 C18 1.48(2) . ?
O8 C18 1.35(2) . ?
O8 C19 1.42(2) . ?
C14 C13 1.44(2) . ?
C19 C20 1.48(2) . ?
O5 C12 1.45(2) . ?
O5 C13 1.33(2) . ?
C9 O3 1.39(2) . ?
C9 C10 1.50(2) . ?
O3 C20 1.36(2) . ?
C10 O4 1.421(19) . ?
O4 C11 1.41(2) . ?
C11 C12 1.51(2) . ?
C2 C3 1.47(2) . ?
C3 C4 1.50(2) . ?
C4 C5 1.45(2) . ?
O2 C5 1.22(2) . ?
C5 O1 1.20(2) . ?

loop_
_twin_individual_id
_twin_individual_mass_fraction_refined
1 0.48(7)
2 0.52(7)
